data_7108536
loop_
_publ_author_name
'Xiqi Zhang'
'Zhenguo Chi'
'Bingjia Xu'
'Long Jiang'
'Xie Zhou'
'Yi Zhang'
'Siwei Liu'
'Jiarui Xu'

_publ_section_title
;
 Multifunctional organic fluorescent materials derived from
 9,10-distyrylanthracene with alkoxyl endgroups of various lengths
;
_journal_name_full Chem.Commun.
_journal_page_first 10895
_journal_paper_doi 10.1039/c2cc36263e
_journal_volume 48
_journal_year 2012
_chemical_formula_moiety 'C52 H66 O2'
_chemical_formula_sum 'C52 H66 O2'
_chemical_formula_weight 723.05
_chemical_name_systematic
;
?
;
_space_group_IT_number 2
_symmetry_cell_setting triclinic
_symmetry_space_group_name_Hall '-P 1'
_symmetry_space_group_name_H-M 'P -1'
_atom_sites_solution_hydrogens geom
_atom_sites_solution_primary direct
_atom_sites_solution_secondary difmap
_audit_creation_method SHELXL-97
_cell_angle_alpha 92.182(8)
_cell_angle_beta 96.212(8)
_cell_angle_gamma 92.041(8)
_cell_formula_units_Z 1
_cell_length_a 5.7012(6)
_cell_length_b 7.8232(7)
_cell_length_c 23.669(3)
_cell_measurement_reflns_used 3985
_cell_measurement_temperature 150(2)
_cell_measurement_theta_max 66.9917
_cell_measurement_theta_min 3.7573
_cell_volume 1047.9(2)
_computing_cell_refinement 'Bruker FRAMBO'
_computing_data_collection 'Bruker FRAMBO'
_computing_data_reduction 'Bruker SAINT'
_computing_molecular_graphics 'Bruker SHELXTL'
_computing_publication_material 'Bruker SHELXTL'
_computing_structure_refinement 'SHELXL-97 (Sheldrick, 1997)'
_computing_structure_solution 'SHELXS-97 (Sheldrick, 1990)'
_diffrn_ambient_temperature 150(2)
_diffrn_detector_area_resol_mean 10.5058
_diffrn_measured_fraction_theta_full 0.990
_diffrn_measured_fraction_theta_max 0.990
_diffrn_measurement_device_type 'Xcalibur, Atlas, Gemini ultra'
_diffrn_measurement_method 'phi and omega scans'
_diffrn_radiation_monochromator mirror
_diffrn_radiation_source 'Enhance Ultra (Cu) X-ray Source'
_diffrn_radiation_type 'Cu K\a'
_diffrn_radiation_wavelength 1.54178
_diffrn_reflns_av_R_equivalents 0.0380
_diffrn_reflns_av_sigmaI/netI 0.0294
_diffrn_reflns_limit_h_max 6
_diffrn_reflns_limit_h_min -6
_diffrn_reflns_limit_k_max 9
_diffrn_reflns_limit_k_min -8
_diffrn_reflns_limit_l_max 28
_diffrn_reflns_limit_l_min -27
_diffrn_reflns_number 9977
_diffrn_reflns_theta_full 67.10
_diffrn_reflns_theta_max 67.10
_diffrn_reflns_theta_min 3.76
_diffrn_standards_decay_% 0
_diffrn_standards_interval_count 0
_diffrn_standards_interval_time 0
_exptl_absorpt_coefficient_mu 0.508
_exptl_absorpt_correction_T_max 0.8708
_exptl_absorpt_correction_T_min 0.8342
_exptl_absorpt_correction_type multi-scan
_exptl_absorpt_process_details
;
CrysAlisPro, Agilent Technologies,
Version 1.171.35.19 (release 27-10-2011 CrysAlis171 .NET)
(compiled Oct 27 2011,15:02:11)
Empirical absorption correction using spherical harmonics,
implemented in SCALE3 ABSPACK scaling algorithm.
;
_exptl_crystal_colour YELLOW
_exptl_crystal_density_diffrn 1.146
_exptl_crystal_density_method 'not measured'
_exptl_crystal_description BLOCK
_exptl_crystal_F_000 394
_exptl_crystal_size_max 0.37
_exptl_crystal_size_mid 0.31
_exptl_crystal_size_min 0.28
_refine_diff_density_max 0.196
_refine_diff_density_min -0.231
_refine_diff_density_rms 0.042
_refine_ls_extinction_method none
_refine_ls_goodness_of_fit_ref 1.053
_refine_ls_hydrogen_treatment constr
_refine_ls_matrix_type full
_refine_ls_number_parameters 245
_refine_ls_number_reflns 3713
_refine_ls_number_restraints 0
_refine_ls_restrained_S_all 1.053
_refine_ls_R_factor_all 0.0500
_refine_ls_R_factor_gt 0.0431
_refine_ls_shift/su_max 0.000
_refine_ls_shift/su_mean 0.000
_refine_ls_structure_factor_coef Fsqd
_refine_ls_weighting_details 'calc w=1/[\s^2^(Fo^2^)+(0.0694P)^2^+0.1754P] where P=(Fo^2^+2Fc^2^)/3'
_refine_ls_weighting_scheme calc
_refine_ls_wR_factor_gt 0.1161
_refine_ls_wR_factor_ref 0.1239
_reflns_number_gt 3145
_reflns_number_total 3713
_reflns_threshold_expression >2sigma(I)
_cod_data_source_file c2cc36263e.txt
_cod_data_source_block 02226
_cod_depositor_comments
;
The following automatic conversions were performed:

'_refine_ls_hydrogen_treatment' value 'CONSTR' changed to 'constr'
according to the built-in table from CIF Core dictionary named
'cif_core.dic' version 2.4.1 from 2010-06-29.

Automatic conversion script
Id: cif_fix_values 1715 2011-07-08 13:25:40Z adriana 
;
_cod_original_cell_volume 1047.87(18)
_cod_original_sg_symbol_H-M P-1
_cod_database_code 7108536

loop_
_symmetry_equiv_pos_as_xyz
'x, y, z'
'-x, -y, -z'

loop_
_atom_site_label
_atom_site_type_symbol
_atom_site_fract_x
_atom_site_fract_y
_atom_site_fract_z
_atom_site_U_iso_or_equiv
_atom_site_adp_type
_atom_site_occupancy
_atom_site_symmetry_multiplicity
_atom_site_calc_flag
_atom_site_refinement_flags
C1 C -0.2254(3) -0.19914(18) -0.01652(6) 0.0362(3) Uani 1 1 d .
H1 H -0.0800 -0.1735 0.0063 0.043 Uiso 1 1 calc R
C2 C -0.3636(2) -0.34779(15) -0.00581(5) 0.0248(3) Uani 1 1 d .
C3 C -0.2864(2) -0.46162(15) 0.03678(5) 0.0236(3) Uani 1 1 d .
C4 C -0.4200(2) -0.61443(15) 0.04198(5) 0.0236(3) Uani 1 1 d .
C5 C -0.3504(2) -0.73139(16) 0.08524(5) 0.0295(3) Uani 1 1 d .
H5 H -0.2064 -0.7094 0.1090 0.035 Uiso 1 1 calc R
C6 C -0.4859(3) -0.87309(18) 0.09305(6) 0.0375(3) Uani 1 1 d .
H6 H -0.4349 -0.9498 0.1216 0.045 Uiso 1 1 calc R
C7 C -0.7023(3) -0.90653(19) 0.05878(6) 0.0440(4) Uani 1 1 d .
H7 H -0.7986 -1.0039 0.0653 0.053 Uiso 1 1 calc R
C8 C -0.0718(2) -0.42294(16) 0.07711(5) 0.0252(3) Uani 1 1 d .
H8 H 0.0481 -0.5044 0.0793 0.030 Uiso 1 1 calc R
C9 C -0.0362(2) -0.28076(15) 0.11057(5) 0.0242(3) Uani 1 1 d .
H9 H -0.1533 -0.1976 0.1056 0.029 Uiso 1 1 calc R
C10 C 0.1627(2) -0.23805(15) 0.15414(5) 0.0231(3) Uani 1 1 d .
C11 C 0.3668(2) -0.33331(16) 0.16104(5) 0.0260(3) Uani 1 1 d .
H11 H 0.3828 -0.4280 0.1356 0.031 Uiso 1 1 calc R
C12 C 0.5450(2) -0.29191(16) 0.20420(5) 0.0275(3) Uani 1 1 d .
H12 H 0.6814 -0.3586 0.2081 0.033 Uiso 1 1 calc R
C13 C 0.5268(2) -0.15303(16) 0.24220(5) 0.0245(3) Uani 1 1 d .
C14 C 0.3300(2) -0.05374(16) 0.23546(5) 0.0262(3) Uani 1 1 d .
H14 H 0.3171 0.0430 0.2603 0.031 Uiso 1 1 calc R
C15 C 0.1516(2) -0.09749(15) 0.19186(5) 0.0261(3) Uani 1 1 d .
H15 H 0.0169 -0.0291 0.1876 0.031 Uiso 1 1 calc R
C16 C 0.7012(2) 0.01320(16) 0.32498(5) 0.0265(3) Uani 1 1 d .
H16A H 0.5613 -0.0031 0.3459 0.032 Uiso 1 1 calc R
H16B H 0.6899 0.1234 0.3058 0.032 Uiso 1 1 calc R
C17 C 0.9255(2) 0.01311(16) 0.36556(5) 0.0264(3) Uani 1 1 d .
H17A H 1.0628 0.0273 0.3437 0.032 Uiso 1 1 calc R
H17B H 0.9355 -0.0994 0.3833 0.032 Uiso 1 1 calc R
C18 C 0.9409(2) 0.15377(16) 0.41249(5) 0.0260(3) Uani 1 1 d .
H18A H 0.9313 0.2665 0.3949 0.031 Uiso 1 1 calc R
H18B H 0.8045 0.1396 0.4347 0.031 Uiso 1 1 calc R
C19 C 1.1690(2) 0.15084(16) 0.45261(5) 0.0259(3) Uani 1 1 d .
H19A H 1.3045 0.1666 0.4302 0.031 Uiso 1 1 calc R
H19B H 1.1795 0.0367 0.4692 0.031 Uiso 1 1 calc R
C20 C 1.1904(2) 0.28723(16) 0.50101(5) 0.0263(3) Uani 1 1 d .
H20A H 1.0544 0.2726 0.5233 0.032 Uiso 1 1 calc R
H20B H 1.1827 0.4017 0.4846 0.032 Uiso 1 1 calc R
C21 C 1.4189(2) 0.27990(16) 0.54092(5) 0.0261(3) Uani 1 1 d .
H21A H 1.4275 0.1645 0.5566 0.031 Uiso 1 1 calc R
H21B H 1.5544 0.2960 0.5185 0.031 Uiso 1 1 calc R
C22 C 1.4436(2) 0.41317(16) 0.59031(5) 0.0267(3) Uani 1 1 d .
H22A H 1.4374 0.5289 0.5748 0.032 Uiso 1 1 calc R
H22B H 1.3081 0.3980 0.6127 0.032 Uiso 1 1 calc R
C23 C 1.6721(2) 0.40151(16) 0.62963(5) 0.0271(3) Uani 1 1 d .
H23A H 1.8066 0.4113 0.6066 0.032 Uiso 1 1 calc R
H23B H 1.6746 0.2869 0.6460 0.032 Uiso 1 1 calc R
C24 C 1.7092(2) 0.53642(16) 0.67830(5) 0.0271(3) Uani 1 1 d .
H24A H 1.7143 0.6514 0.6623 0.033 Uiso 1 1 calc R
H24B H 1.5733 0.5297 0.7009 0.033 Uiso 1 1 calc R
C25 C 1.9359(2) 0.51433(17) 0.71729(6) 0.0314(3) Uani 1 1 d .
H25A H 1.9273 0.4009 0.7343 0.038 Uiso 1 1 calc R
H25B H 2.0704 0.5154 0.6941 0.038 Uiso 1 1 calc R
C26 C 1.9847(3) 0.65114(18) 0.76503(6) 0.0373(3) Uani 1 1 d .
H26A H 2.0029 0.7635 0.7487 0.056 Uiso 1 1 calc R
H26B H 2.1302 0.6264 0.7888 0.056 Uiso 1 1 calc R
H26C H 1.8526 0.6516 0.7883 0.056 Uiso 1 1 calc R
O1 O 0.71194(15) -0.12487(12) 0.28406(4) 0.0306(2) Uani 1 1 d .

loop_
_atom_site_aniso_label
_atom_site_aniso_U_11
_atom_site_aniso_U_22
_atom_site_aniso_U_33
_atom_site_aniso_U_23
_atom_site_aniso_U_13
_atom_site_aniso_U_12
C1 0.0383(7) 0.0419(7) 0.0265(7) 0.0055(6) -0.0017(5) -0.0138(6)
C2 0.0261(6) 0.0305(6) 0.0181(6) -0.0007(5) 0.0056(5) -0.0015(5)
C3 0.0230(6) 0.0303(6) 0.0177(6) -0.0025(5) 0.0057(4) -0.0003(5)
C4 0.0244(6) 0.0288(6) 0.0181(6) -0.0011(5) 0.0057(4) 0.0009(5)
C5 0.0311(7) 0.0341(7) 0.0227(6) 0.0017(5) 0.0008(5) 0.0004(5)
C6 0.0476(8) 0.0361(7) 0.0278(7) 0.0096(6) -0.0011(6) -0.0033(6)
C7 0.0543(9) 0.0419(8) 0.0333(8) 0.0124(6) -0.0041(6) -0.0197(7)
C8 0.0228(6) 0.0321(6) 0.0211(6) 0.0022(5) 0.0039(5) 0.0007(5)
C9 0.0221(6) 0.0303(6) 0.0207(6) 0.0050(5) 0.0034(5) 0.0004(5)
C10 0.0235(6) 0.0279(6) 0.0187(6) 0.0047(5) 0.0054(5) -0.0014(5)
C11 0.0262(6) 0.0300(6) 0.0222(6) -0.0017(5) 0.0053(5) 0.0018(5)
C12 0.0238(6) 0.0343(7) 0.0250(6) -0.0002(5) 0.0038(5) 0.0056(5)
C13 0.0217(6) 0.0332(6) 0.0185(6) 0.0019(5) 0.0025(4) 0.0001(5)
C14 0.0272(6) 0.0288(6) 0.0224(6) -0.0021(5) 0.0028(5) 0.0030(5)
C15 0.0245(6) 0.0291(6) 0.0251(6) 0.0023(5) 0.0028(5) 0.0038(5)
C16 0.0257(6) 0.0328(7) 0.0209(6) -0.0013(5) 0.0024(5) 0.0028(5)
C17 0.0240(6) 0.0329(7) 0.0224(6) 0.0005(5) 0.0022(5) 0.0024(5)
C18 0.0241(6) 0.0314(6) 0.0225(6) 0.0010(5) 0.0016(5) 0.0031(5)
C19 0.0252(6) 0.0308(6) 0.0219(6) 0.0011(5) 0.0022(5) 0.0030(5)
C20 0.0255(6) 0.0303(7) 0.0232(6) 0.0006(5) 0.0028(5) 0.0033(5)
C21 0.0253(6) 0.0309(7) 0.0220(6) 0.0001(5) 0.0017(5) 0.0038(5)
C22 0.0262(6) 0.0311(7) 0.0228(6) -0.0003(5) 0.0024(5) 0.0037(5)
C23 0.0275(7) 0.0307(6) 0.0230(6) 0.0013(5) 0.0019(5) 0.0037(5)
C24 0.0293(7) 0.0298(6) 0.0224(6) 0.0022(5) 0.0026(5) 0.0032(5)
C25 0.0349(7) 0.0316(7) 0.0265(7) 0.0014(5) -0.0032(5) 0.0059(5)
C26 0.0454(8) 0.0355(7) 0.0288(7) -0.0021(6) -0.0065(6) 0.0054(6)
O1 0.0249(5) 0.0408(5) 0.0247(5) -0.0070(4) -0.0028(3) 0.0071(4)

loop_
_atom_type_symbol
_atom_type_description
_atom_type_scat_dispersion_real
_atom_type_scat_dispersion_imag
_atom_type_scat_source
C C 0.0181 0.0091 'International Tables Vol C Tables 4.2.6.8 and 6.1.1.4'
H H 0.0000 0.0000 'International Tables Vol C Tables 4.2.6.8 and 6.1.1.4'
O O 0.0492 0.0322 'International Tables Vol C Tables 4.2.6.8 and 6.1.1.4'

loop_
_geom_angle_atom_site_label_1
_geom_angle_atom_site_label_2
_geom_angle_atom_site_label_3
_geom_angle
_geom_angle_site_symmetry_1
_geom_angle_site_symmetry_3
C7 C1 C2 121.35(13) 2_445 .
C7 C1 H1 119.3 2_445 .
C2 C1 H1 119.3 . .
C3 C2 C1 121.81(11) . .
C3 C2 C4 120.06(11) . 2_445
C1 C2 C4 118.04(11) . 2_445
C4 C3 C2 119.23(11) . .
C4 C3 C8 118.91(11) . .
C2 C3 C8 121.84(11) . .
C3 C4 C5 120.96(11) . .
C3 C4 C2 120.68(11) . 2_445
C5 C4 C2 118.28(11) . 2_445
C6 C5 C4 121.45(12) . .
C6 C5 H5 119.3 . .
C4 C5 H5 119.3 . .
C5 C6 C7 120.09(12) . .
C5 C6 H6 120.0 . .
C7 C6 H6 120.0 . .
C1 C7 C6 120.73(12) 2_445 .
C1 C7 H7 119.6 2_445 .
C6 C7 H7 119.6 . .
C9 C8 C3 124.23(11) . .
C9 C8 H8 117.9 . .
C3 C8 H8 117.9 . .
C8 C9 C10 127.61(11) . .
C8 C9 H9 116.2 . .
C10 C9 H9 116.2 . .
C15 C10 C11 116.93(11) . .
C15 C10 C9 119.68(10) . .
C11 C10 C9 123.39(11) . .
C12 C11 C10 121.15(11) . .
C12 C11 H11 119.4 . .
C10 C11 H11 119.4 . .
C11 C12 C13 120.74(11) . .
C11 C12 H12 119.6 . .
C13 C12 H12 119.6 . .
O1 C13 C14 124.63(11) . .
O1 C13 C12 115.99(10) . .
C14 C13 C12 119.38(11) . .
C13 C14 C15 119.17(11) . .
C13 C14 H14 120.4 . .
C15 C14 H14 120.4 . .
C14 C15 C10 122.60(11) . .
C14 C15 H15 118.7 . .
C10 C15 H15 118.7 . .
O1 C16 C17 107.05(9) . .
O1 C16 H16A 110.3 . .
C17 C16 H16A 110.3 . .
O1 C16 H16B 110.3 . .
C17 C16 H16B 110.3 . .
H16A C16 H16B 108.6 . .
C16 C17 C18 113.59(10) . .
C16 C17 H17A 108.8 . .
C18 C17 H17A 108.8 . .
C16 C17 H17B 108.8 . .
C18 C17 H17B 108.8 . .
H17A C17 H17B 107.7 . .
C19 C18 C17 112.42(10) . .
C19 C18 H18A 109.1 . .
C17 C18 H18A 109.1 . .
C19 C18 H18B 109.1 . .
C17 C18 H18B 109.1 . .
H18A C18 H18B 107.9 . .
C18 C19 C20 114.37(10) . .
C18 C19 H19A 108.7 . .
C20 C19 H19A 108.7 . .
C18 C19 H19B 108.7 . .
C20 C19 H19B 108.7 . .
H19A C19 H19B 107.6 . .
C19 C20 C21 113.24(10) . .
C19 C20 H20A 108.9 . .
C21 C20 H20A 108.9 . .
C19 C20 H20B 108.9 . .
C21 C20 H20B 108.9 . .
H20A C20 H20B 107.7 . .
C22 C21 C20 114.42(10) . .
C22 C21 H21A 108.7 . .
C20 C21 H21A 108.7 . .
C22 C21 H21B 108.7 . .
C20 C21 H21B 108.7 . .
H21A C21 H21B 107.6 . .
C23 C22 C21 113.16(10) . .
C23 C22 H22A 108.9 . .
C21 C22 H22A 108.9 . .
C23 C22 H22B 108.9 . .
C21 C22 H22B 108.9 . .
H22A C22 H22B 107.8 . .
C22 C23 C24 115.10(10) . .
C22 C23 H23A 108.5 . .
C24 C23 H23A 108.5 . .
C22 C23 H23B 108.5 . .
C24 C23 H23B 108.5 . .
H23A C23 H23B 107.5 . .
C25 C24 C23 112.66(10) . .
C25 C24 H24A 109.1 . .
C23 C24 H24A 109.1 . .
C25 C24 H24B 109.1 . .
C23 C24 H24B 109.1 . .
H24A C24 H24B 107.8 . .
C26 C25 C24 114.27(11) . .
C26 C25 H25A 108.7 . .
C24 C25 H25A 108.7 . .
C26 C25 H25B 108.7 . .
C24 C25 H25B 108.7 . .
H25A C25 H25B 107.6 . .
C25 C26 H26A 109.5 . .
C25 C26 H26B 109.5 . .
H26A C26 H26B 109.5 . .
C25 C26 H26C 109.5 . .
H26A C26 H26C 109.5 . .
H26B C26 H26C 109.5 . .
C13 O1 C16 118.60(9) . .

loop_
_geom_bond_atom_site_label_1
_geom_bond_atom_site_label_2
_geom_bond_distance
_geom_bond_site_symmetry_2
C1 C7 1.361(2) 2_445
C1 C2 1.4273(18) .
C1 H1 0.9500 .
C2 C3 1.4153(17) .
C2 C4 1.4385(17) 2_445
C3 C4 1.4110(17) .
C3 C8 1.4825(17) .
C4 C5 1.4325(17) .
C4 C2 1.4385(17) 2_445
C5 C6 1.3583(19) .
C5 H5 0.9500 .
C6 C7 1.412(2) .
C6 H6 0.9500 .
C7 C1 1.361(2) 2_445
C7 H7 0.9500 .
C8 C9 1.3371(17) .
C8 H8 0.9500 .
C9 C10 1.4677(17) .
C9 H9 0.9500 .
C10 C15 1.3975(17) .
C10 C11 1.4021(17) .
C11 C12 1.3810(17) .
C11 H11 0.9500 .
C12 C13 1.3978(17) .
C12 H12 0.9500 .
C13 O1 1.3728(15) .
C13 C14 1.3857(17) .
C14 C15 1.3922(17) .
C14 H14 0.9500 .
C15 H15 0.9500 .
C16 O1 1.4305(15) .
C16 C17 1.5139(17) .
C16 H16A 0.9900 .
C16 H16B 0.9900 .
C17 C18 1.5269(17) .
C17 H17A 0.9900 .
C17 H17B 0.9900 .
C18 C19 1.5263(17) .
C18 H18A 0.9900 .
C18 H18B 0.9900 .
C19 C20 1.5275(17) .
C19 H19A 0.9900 .
C19 H19B 0.9900 .
C20 C21 1.5283(17) .
C20 H20A 0.9900 .
C20 H20B 0.9900 .
C21 C22 1.5279(17) .
C21 H21A 0.9900 .
C21 H21B 0.9900 .
C22 C23 1.5245(17) .
C22 H22A 0.9900 .
C22 H22B 0.9900 .
C23 C24 1.5246(17) .
C23 H23A 0.9900 .
C23 H23B 0.9900 .
C24 C25 1.5238(17) .
C24 H24A 0.9900 .
C24 H24B 0.9900 .
C25 C26 1.5226(18) .
C25 H25A 0.9900 .
C25 H25B 0.9900 .
C26 H26A 0.9800 .
C26 H26B 0.9800 .
C26 H26C 0.9800 .

loop_
_geom_torsion_atom_site_label_1
_geom_torsion_atom_site_label_2
_geom_torsion_atom_site_label_3
_geom_torsion_atom_site_label_4
_geom_torsion
_geom_torsion_site_symmetry_1
_geom_torsion_site_symmetry_4
C7 C1 C2 C3 177.86(13) 2_445 .
C7 C1 C2 C4 1.5(2) 2_445 2_445
C1 C2 C3 C4 -174.28(11) . .
C4 C2 C3 C4 2.05(18) 2_445 .
C1 C2 C3 C8 7.23(18) . .
C4 C2 C3 C8 -176.45(10) 2_445 .
C2 C3 C4 C5 -178.76(11) . .
C8 C3 C4 C5 -0.23(16) . .
C2 C3 C4 C2 -2.06(18) . 2_445
C8 C3 C4 C2 176.48(10) . 2_445
C3 C4 C5 C6 175.57(12) . .
C2 C4 C5 C6 -1.21(18) 2_445 .
C4 C5 C6 C7 -1.0(2) . .
C5 C6 C7 C1 2.0(2) . 2_445
C4 C3 C8 C9 -122.90(13) . .
C2 C3 C8 C9 55.60(16) . .
C3 C8 C9 C10 175.56(10) . .
C8 C9 C10 C15 -168.96(12) . .
C8 C9 C10 C11 10.00(19) . .
C15 C10 C11 C12 1.67(17) . .
C9 C10 C11 C12 -177.32(11) . .
C10 C11 C12 C13 -0.20(18) . .
C11 C12 C13 O1 178.94(10) . .
C11 C12 C13 C14 -1.56(18) . .
O1 C13 C14 C15 -178.79(11) . .
C12 C13 C14 C15 1.76(18) . .
C13 C14 C15 C10 -0.24(18) . .
C11 C10 C15 C14 -1.46(17) . .
C9 C10 C15 C14 177.56(10) . .
O1 C16 C17 C18 -179.69(9) . .
C16 C17 C18 C19 -179.85(10) . .
C17 C18 C19 C20 -178.89(10) . .
C18 C19 C20 C21 179.29(10) . .
C19 C20 C21 C22 -179.10(10) . .
C20 C21 C22 C23 179.47(10) . .
C21 C22 C23 C24 177.73(10) . .
C22 C23 C24 C25 177.95(10) . .
C23 C24 C25 C26 177.55(11) . .
C14 C13 O1 C16 1.85(17) . .
C12 C13 O1 C16 -178.69(10) . .
C17 C16 O1 C13 179.70(9) . .
